data_4065558
loop_
_publ_author_name
'Li, Ting'
'Garc\'ia, Juventino J.'
'Brennessel, William W.'
'Jones, William D.'

_publ_section_title
;
 C&#x2212;CN Bond Activation of Aromatic Nitriles and Fluxionality of the
 \h2-Arene Intermediates: Experimental and Theoretical Investigations
;
_journal_issue 11
_journal_name_full Organometallics
_journal_page_first 2430
_journal_paper_doi 10.1021/om100001m
_journal_volume 29
_journal_year 2010
_chemical_formula_moiety 'C25 H39 N Ni P2'
_chemical_formula_sum 'C25 H39 N Ni P2'
_chemical_formula_weight 474.22
_chemical_name_common (dippe)Ni(CN)(1-naphthyl)
_chemical_name_systematic
;
 ?
;
_space_group_IT_number 9
_symmetry_cell_setting monoclinic
_symmetry_space_group_name_Hall 'C -2yc'
_symmetry_space_group_name_H-M 'C 1 c 1'
_atom_sites_solution_hydrogens geom
_atom_sites_solution_primary direct
_atom_sites_solution_secondary difmap
_audit_creation_method SHELXL-97
_cell_angle_alpha 90.00
_cell_angle_beta 103.621(2)
_cell_angle_gamma 90.00
_cell_formula_units_Z 4
_cell_length_a 8.5271(9)
_cell_length_b 18.755(2)
_cell_length_c 15.7321(17)
_cell_measurement_reflns_used 6290
_cell_measurement_temperature 100.0(1)
_cell_measurement_theta_max 32.68
_cell_measurement_theta_min 2.55
_cell_volume 2445.2(5)
_computing_cell_refinement 'SAINT (Bruker, 2006)'
_computing_data_collection 'APEX2 (Bruker, 2006)'
_computing_data_reduction 'SAINT (Bruker, 2006)'
_computing_molecular_graphics 'SHELXTL (Bruker, 2000)'
_computing_publication_material 'SHELXTL (Bruker, 2000)'
_computing_structure_refinement 'SHELXL-97 (Sheldrick, 1997)'
_computing_structure_solution 'SHELXS-97 (Sheldrick, 1997)'
_diffrn_ambient_temperature 100.0(1)
_diffrn_measured_fraction_theta_full 1.000
_diffrn_measured_fraction_theta_max 1.000
_diffrn_measurement_device_type 'Bruker SMART APEX II CCD Platform'
_diffrn_measurement_method 'area detector, \w scans per \f'
_diffrn_radiation_monochromator graphite
_diffrn_radiation_source 'fine-focus sealed tube'
_diffrn_radiation_type MoK\a
_diffrn_radiation_wavelength 0.71073
_diffrn_reflns_av_R_equivalents 0.0547
_diffrn_reflns_av_sigmaI/netI 0.0753
_diffrn_reflns_limit_h_max 11
_diffrn_reflns_limit_h_min -11
_diffrn_reflns_limit_k_max 24
_diffrn_reflns_limit_k_min -24
_diffrn_reflns_limit_l_max 20
_diffrn_reflns_limit_l_min -20
_diffrn_reflns_number 16867
_diffrn_reflns_theta_full 28.28
_diffrn_reflns_theta_max 28.28
_diffrn_reflns_theta_min 2.17
_exptl_absorpt_coefficient_mu 0.936
_exptl_absorpt_correction_T_max 0.9815
_exptl_absorpt_correction_T_min 0.8349
_exptl_absorpt_correction_type multi-scan
_exptl_absorpt_process_details 'SADABS (Blessing, 1995)'
_exptl_crystal_colour 'pale yellow'
_exptl_crystal_density_diffrn 1.288
_exptl_crystal_density_method 'not measured'
_exptl_crystal_description plate
_exptl_crystal_F_000 1016
_exptl_crystal_size_max 0.20
_exptl_crystal_size_mid 0.10
_exptl_crystal_size_min 0.02
_refine_diff_density_max 1.024
_refine_diff_density_min -0.307
_refine_diff_density_rms 0.073
_refine_ls_abs_structure_details 'Flack H D (1983), 3023 Friedel pairs, Acta Cryst. A39, 876-881'
_refine_ls_abs_structure_Flack 0.023(15)
_refine_ls_extinction_method none
_refine_ls_goodness_of_fit_ref 1.020
_refine_ls_hydrogen_treatment constr
_refine_ls_matrix_type full
_refine_ls_number_parameters 293
_refine_ls_number_reflns 6059
_refine_ls_number_restraints 14
_refine_ls_restrained_S_all 1.018
_refine_ls_R_factor_all 0.0803
_refine_ls_R_factor_gt 0.0529
_refine_ls_shift/su_max 0.000
_refine_ls_shift/su_mean 0.000
_refine_ls_structure_factor_coef Fsqd
_refine_ls_weighting_details 'calc w=1/[\s^2^(Fo^2^)+(0.0545P)^2^+0.0000P] where P=(Fo^2^+2Fc^2^)/3'
_refine_ls_weighting_scheme calc
_refine_ls_wR_factor_gt 0.1013
_refine_ls_wR_factor_ref 0.1096
_reflns_number_gt 4579
_reflns_number_total 6059
_reflns_threshold_expression >2sigma(I)
_cod_data_source_file om100001m_si_004.cif
_cod_data_source_block jontl07_D13
_cod_database_code 4065558

loop_
_symmetry_equiv_pos_as_xyz
'x, y, z'
'x, -y, z+1/2'
'x+1/2, y+1/2, z'
'x+1/2, -y+1/2, z+1/2'

loop_
_atom_site_label
_atom_site_type_symbol
_atom_site_fract_x
_atom_site_fract_y
_atom_site_fract_z
_atom_site_U_iso_or_equiv
_atom_site_adp_type
_atom_site_occupancy
_atom_site_symmetry_multiplicity
_atom_site_calc_flag
_atom_site_refinement_flags
_atom_site_disorder_assembly
_atom_site_disorder_group
Ni1 Ni 0.28131(5) 0.01247(2) 0.38697(4) 0.02810(13) Uani 1 1 d . A .
P1 P 0.33585(11) -0.08509(6) 0.32244(6) 0.0265(2) Uani 1 1 d . A .
P2 P 0.17724(12) 0.05515(6) 0.25699(7) 0.0311(2) Uani 1 1 d D . .
C1 C 0.3951(5) -0.0231(2) 0.4951(3) 0.0314(9) Uani 1 1 d . . .
N1 N 0.4735(5) -0.0446(2) 0.5587(3) 0.0496(10) Uani 1 1 d . A .
C2 C 0.2355(6) 0.0992(2) 0.4454(3) 0.0394(11) Uani 1 1 d . . .
C3 C 0.3499(6) 0.1522(2) 0.4682(3) 0.0453(11) Uani 1 1 d . A .
H3 H 0.4509 0.1456 0.4536 0.054 Uiso 1 1 calc R . .
C4 C 0.3260(8) 0.2150(3) 0.5114(3) 0.0551(15) Uani 1 1 d . . .
H4 H 0.4086 0.2501 0.5245 0.066 Uiso 1 1 calc R A .
C5 C 0.1816(8) 0.2259(3) 0.5350(3) 0.0588(15) Uani 1 1 d . A .
H5 H 0.1639 0.2686 0.5637 0.071 Uiso 1 1 calc R . .
C6 C -0.0834(8) 0.1817(4) 0.5432(4) 0.0673(17) Uani 1 1 d . A .
H6 H -0.1019 0.2241 0.5724 0.081 Uiso 1 1 calc R . .
C7 C -0.1950(7) 0.1301(4) 0.5279(4) 0.0731(19) Uani 1 1 d . . .
H7 H -0.2921 0.1366 0.5466 0.088 Uiso 1 1 calc R . .
C8 C -0.1721(6) 0.0660(4) 0.4845(3) 0.0607(15) Uani 1 1 d . A .
H8 H -0.2533 0.0302 0.4744 0.073 Uiso 1 1 calc R . .
C9 C -0.0347(5) 0.0559(3) 0.4574(3) 0.0470(12) Uani 1 1 d . . .
H9 H -0.0197 0.0127 0.4288 0.056 Uiso 1 1 calc R A .
C10 C 0.0900(6) 0.1099(3) 0.4713(3) 0.0411(11) Uani 1 1 d . A .
C11 C 0.0609(6) 0.1731(3) 0.5161(3) 0.0448(12) Uani 1 1 d . . .
C12 C 0.2086(5) -0.0863(2) 0.2120(3) 0.0380(11) Uani 1 1 d . . .
H12A H 0.2531 -0.1198 0.1751 0.046 Uiso 1 1 calc R A .
H12B H 0.0983 -0.1021 0.2130 0.046 Uiso 1 1 calc R . .
C13 C 0.2037(5) -0.0107(2) 0.1749(3) 0.0352(9) Uani 1 1 d . A .
H13A H 0.1135 -0.0067 0.1225 0.042 Uiso 1 1 calc R . .
H13B H 0.3055 -0.0008 0.1571 0.042 Uiso 1 1 calc R . .
C14 C 0.5461(5) -0.0871(2) 0.3097(3) 0.0334(9) Uani 1 1 d . . .
H14 H 0.5794 -0.0361 0.3078 0.040 Uiso 1 1 calc R A .
C15 C 0.5666(6) -0.1204(3) 0.2246(3) 0.0447(11) Uani 1 1 d . A .
H15A H 0.6814 -0.1214 0.2243 0.067 Uiso 1 1 calc R . .
H15B H 0.5074 -0.0921 0.1750 0.067 Uiso 1 1 calc R . .
H15C H 0.5241 -0.1692 0.2199 0.067 Uiso 1 1 calc R . .
C16 C 0.6612(5) -0.1194(3) 0.3887(3) 0.0403(10) Uani 1 1 d . A .
H16A H 0.6471 -0.1713 0.3880 0.061 Uiso 1 1 calc R . .
H16B H 0.6383 -0.0998 0.4423 0.061 Uiso 1 1 calc R . .
H16C H 0.7725 -0.1080 0.3869 0.061 Uiso 1 1 calc R . .
C17 C 0.2958(6) -0.1696(2) 0.3729(3) 0.0375(11) Uani 1 1 d . . .
H17 H 0.3774 -0.1734 0.4300 0.045 Uiso 1 1 calc R A .
C18 C 0.3147(6) -0.2362(2) 0.3199(4) 0.0499(12) Uani 1 1 d . A .
H18A H 0.2857 -0.2786 0.3493 0.075 Uiso 1 1 calc R . .
H18B H 0.4270 -0.2402 0.3152 0.075 Uiso 1 1 calc R . .
H18C H 0.2436 -0.2325 0.2613 0.075 Uiso 1 1 calc R . .
C19 C 0.1315(6) -0.1669(3) 0.3941(4) 0.0516(13) Uani 1 1 d . A .
H19A H 0.0479 -0.1611 0.3400 0.077 Uiso 1 1 calc R . .
H19B H 0.1275 -0.1266 0.4332 0.077 Uiso 1 1 calc R . .
H19C H 0.1128 -0.2114 0.4230 0.077 Uiso 1 1 calc R . .
C20 C 0.2858(8) 0.1306(3) 0.2204(5) 0.0305(17) Uani 0.676(7) 1 d PD A 1
H20 H 0.2549 0.1310 0.1550 0.037 Uiso 0.676(7) 1 calc PR A 1
C21 C 0.2366(9) 0.2027(4) 0.2516(5) 0.0476(17) Uani 0.676(7) 1 d PD A 1
H21A H 0.2743 0.2058 0.3153 0.071 Uiso 0.676(7) 1 calc PR A 1
H21B H 0.1188 0.2072 0.2352 0.071 Uiso 0.676(7) 1 calc PR A 1
H21C H 0.2852 0.2411 0.2243 0.071 Uiso 0.676(7) 1 calc PR A 1
C22 C 0.4695(9) 0.1210(5) 0.2480(5) 0.0339(18) Uani 0.676(7) 1 d PD A 1
H22A H 0.5223 0.1607 0.2253 0.051 Uiso 0.676(7) 1 calc PR A 1
H22B H 0.4995 0.0760 0.2245 0.051 Uiso 0.676(7) 1 calc PR A 1
H22C H 0.5041 0.1202 0.3120 0.051 Uiso 0.676(7) 1 calc PR A 1
C23 C -0.0403(6) 0.0780(9) 0.2261(12) 0.0445(15) Uani 0.676(7) 1 d PD A 1
H23 H -0.0625 0.1152 0.2673 0.053 Uiso 0.676(7) 1 calc PR A 1
C24 C -0.138(2) 0.0108(6) 0.2350(7) 0.033(2) Uani 0.676(7) 1 d PD A 1
H24A H -0.2513 0.0239 0.2301 0.049 Uiso 0.676(7) 1 calc PR A 1
H24B H -0.0945 -0.0114 0.2920 0.049 Uiso 0.676(7) 1 calc PR A 1
H24C H -0.1315 -0.0229 0.1884 0.049 Uiso 0.676(7) 1 calc PR A 1
C25 C -0.0909(13) 0.1068(6) 0.1330(7) 0.053(2) Uani 0.676(7) 1 d PD A 1
H25A H -0.0670 0.0712 0.0921 0.079 Uiso 0.676(7) 1 calc PR A 1
H25B H -0.0313 0.1508 0.1284 0.079 Uiso 0.676(7) 1 calc PR A 1
H25C H -0.2070 0.1169 0.1185 0.079 Uiso 0.676(7) 1 calc PR A 1
C20' C 0.2742(19) 0.1427(5) 0.2499(10) 0.0305(17) Uani 0.324(7) 1 d PD A 5
H20' H 0.2439 0.1778 0.2912 0.037 Uiso 0.324(7) 1 calc PR A 5
C21' C 0.2341(19) 0.1721(8) 0.1557(9) 0.0476(17) Uani 0.324(7) 1 d PD A 5
H21D H 0.2575 0.2233 0.1568 0.071 Uiso 0.324(7) 1 calc PR A 5
H21E H 0.1196 0.1642 0.1288 0.071 Uiso 0.324(7) 1 calc PR A 5
H21F H 0.2999 0.1474 0.1214 0.071 Uiso 0.324(7) 1 calc PR A 5
C22' C 0.456(2) 0.1240(14) 0.2782(11) 0.0339(18) Uani 0.324(7) 1 d PD A 5
H22D H 0.4858 0.0951 0.2327 0.051 Uiso 0.324(7) 1 calc PR A 5
H22E H 0.4765 0.0970 0.3331 0.051 Uiso 0.324(7) 1 calc PR A 5
H22F H 0.5193 0.1680 0.2868 0.051 Uiso 0.324(7) 1 calc PR A 5
C23' C -0.0437(9) 0.0705(19) 0.230(3) 0.0445(15) Uani 0.324(7) 1 d PD A 5
H23' H -0.0662 0.0892 0.2858 0.053 Uiso 0.324(7) 1 calc PR A 5
C24' C -0.134(5) -0.0007(15) 0.215(2) 0.033(2) Uani 0.324(7) 1 d PD A 5
H24D H -0.2509 0.0083 0.1980 0.049 Uiso 0.324(7) 1 calc PR A 5
H24E H -0.1086 -0.0292 0.2684 0.049 Uiso 0.324(7) 1 calc PR A 5
H24F H -0.1019 -0.0268 0.1676 0.049 Uiso 0.324(7) 1 calc PR A 5
C25' C -0.124(3) 0.1241(13) 0.1607(16) 0.053(2) Uani 0.324(7) 1 d PD A 5
H25D H -0.2370 0.1110 0.1378 0.079 Uiso 0.324(7) 1 calc PR A 5
H25E H -0.0678 0.1240 0.1129 0.079 Uiso 0.324(7) 1 calc PR A 5
H25F H -0.1176 0.1719 0.1865 0.079 Uiso 0.324(7) 1 calc PR A 5

loop_
_atom_site_aniso_label
_atom_site_aniso_U_11
_atom_site_aniso_U_22
_atom_site_aniso_U_33
_atom_site_aniso_U_23
_atom_site_aniso_U_13
_atom_site_aniso_U_12
Ni1 0.0273(2) 0.0314(2) 0.0236(2) 0.0027(3) 0.00195(17) 0.0035(3)
P1 0.0236(5) 0.0299(5) 0.0249(5) 0.0020(4) 0.0033(4) -0.0050(4)
P2 0.0259(5) 0.0322(6) 0.0314(5) 0.0094(5) -0.0007(4) -0.0022(4)
C1 0.027(2) 0.038(3) 0.030(2) -0.0017(19) 0.0074(17) 0.0067(18)
N1 0.046(2) 0.068(3) 0.034(2) 0.000(2) 0.0075(19) 0.020(2)
C2 0.045(3) 0.040(3) 0.028(2) 0.0050(19) -0.001(2) 0.006(2)
C3 0.053(3) 0.042(3) 0.039(3) -0.005(2) 0.006(2) -0.011(2)
C4 0.087(4) 0.037(3) 0.037(3) -0.005(2) 0.007(3) -0.015(3)
C5 0.099(5) 0.039(3) 0.032(3) 0.004(2) 0.001(3) 0.010(3)
C6 0.069(4) 0.085(4) 0.043(3) 0.005(3) 0.003(3) 0.041(3)
C7 0.050(3) 0.121(6) 0.043(3) 0.005(3) 0.000(3) 0.029(4)
C8 0.034(3) 0.099(5) 0.044(3) 0.000(3) 0.000(2) 0.002(3)
C9 0.033(2) 0.065(3) 0.041(3) 0.001(2) 0.003(2) -0.002(2)
C10 0.044(3) 0.045(3) 0.029(2) 0.0044(19) -0.0033(19) 0.012(2)
C11 0.050(3) 0.053(3) 0.027(2) 0.007(2) 0.000(2) 0.022(2)
C12 0.035(2) 0.047(3) 0.028(2) -0.0027(19) -0.0012(18) -0.011(2)
C13 0.031(2) 0.047(2) 0.025(2) 0.0088(19) 0.0017(16) -0.0058(19)
C14 0.030(2) 0.038(2) 0.034(2) 0.0017(19) 0.0115(18) -0.0081(18)
C15 0.044(3) 0.050(3) 0.044(3) -0.005(2) 0.018(2) -0.005(2)
C16 0.030(2) 0.051(3) 0.040(3) 0.004(2) 0.0071(19) 0.0016(19)
C17 0.034(2) 0.040(2) 0.039(3) 0.008(2) 0.009(2) -0.007(2)
C18 0.056(3) 0.034(2) 0.059(3) -0.002(2) 0.012(2) -0.016(2)
C19 0.044(3) 0.052(3) 0.063(3) 0.016(3) 0.022(2) -0.004(2)
C20 0.031(3) 0.023(3) 0.038(5) -0.005(3) 0.009(3) -0.003(2)
C21 0.054(4) 0.038(4) 0.055(4) 0.004(3) 0.021(3) 0.006(3)
C22 0.032(3) 0.040(3) 0.033(5) -0.003(4) 0.013(3) -0.013(2)
C23 0.028(2) 0.041(4) 0.058(3) 0.022(3) -0.004(2) 0.003(2)
C24 0.027(2) 0.043(5) 0.029(6) -0.007(4) 0.011(4) 0.000(4)
C25 0.039(5) 0.060(6) 0.055(7) 0.015(5) 0.002(4) 0.012(4)
C20' 0.031(3) 0.023(3) 0.038(5) -0.005(3) 0.009(3) -0.003(2)
C21' 0.054(4) 0.038(4) 0.055(4) 0.004(3) 0.021(3) 0.006(3)
C22' 0.032(3) 0.040(3) 0.033(5) -0.003(4) 0.013(3) -0.013(2)
C23' 0.028(2) 0.041(4) 0.058(3) 0.022(3) -0.004(2) 0.003(2)
C24' 0.027(2) 0.043(5) 0.029(6) -0.007(4) 0.011(4) 0.000(4)
C25' 0.039(5) 0.060(6) 0.055(7) 0.015(5) 0.002(4) 0.012(4)

loop_
_atom_type_symbol
_atom_type_description
_atom_type_scat_dispersion_real
_atom_type_scat_dispersion_imag
_atom_type_scat_source
C C 0.0033 0.0016 'International Tables Vol C Tables 4.2.6.8 and 6.1.1.4'
H H 0.0000 0.0000 'International Tables Vol C Tables 4.2.6.8 and 6.1.1.4'
N N 0.0061 0.0033 'International Tables Vol C Tables 4.2.6.8 and 6.1.1.4'
P P 0.1023 0.0942 'International Tables Vol C Tables 4.2.6.8 and 6.1.1.4'
Ni Ni 0.3393 1.1124 'International Tables Vol C Tables 4.2.6.8 and 6.1.1.4'

loop_
_geom_angle_atom_site_label_1
_geom_angle_atom_site_label_2
_geom_angle_atom_site_label_3
_geom_angle
C1 Ni1 C2 89.27(18)
C1 Ni1 P2 173.02(13)
C2 Ni1 P2 93.06(13)
C1 Ni1 P1 90.13(13)
C2 Ni1 P1 179.27(14)
P2 Ni1 P1 87.48(4)
C12 P1 C17 105.8(2)
C12 P1 C14 105.8(2)
C17 P1 C14 108.2(2)
C12 P1 Ni1 107.95(15)
C17 P1 Ni1 115.92(14)
C14 P1 Ni1 112.51(14)
C13 P2 C23' 103.4(14)
C13 P2 C23 104.6(7)
C13 P2 C20' 115.0(5)
C23' P2 C20' 107.0(12)
C13 P2 C20 98.1(2)
C23 P2 C20 106.5(5)
C13 P2 Ni1 108.78(14)
C23' P2 Ni1 115.9(10)
C23 P2 Ni1 119.5(5)
C20' P2 Ni1 107.0(5)
C20 P2 Ni1 116.6(3)
N1 C1 Ni1 175.3(4)
C3 C2 C10 116.1(4)
C3 C2 Ni1 121.0(4)
C10 C2 Ni1 122.8(4)
C2 C3 C4 123.9(5)
C2 C3 H3 118.0
C4 C3 H3 118.0
C5 C4 C3 119.7(5)
C5 C4 H4 120.2
C3 C4 H4 120.2
C4 C5 C11 119.6(5)
C4 C5 H5 120.2
C11 C5 H5 120.2
C7 C6 C11 119.9(6)
C7 C6 H6 120.0
C11 C6 H6 120.0
C6 C7 C8 121.8(6)
C6 C7 H7 119.1
C8 C7 H7 119.1
C9 C8 C7 119.9(6)
C9 C8 H8 120.1
C7 C8 H8 120.1
C8 C9 C10 121.1(5)
C8 C9 H9 119.5
C10 C9 H9 119.5
C2 C10 C11 121.8(4)
C2 C10 C9 121.5(4)
C11 C10 C9 116.6(4)
C6 C11 C5 120.3(5)
C6 C11 C10 120.7(5)
C5 C11 C10 118.9(5)
C13 C12 P1 108.0(3)
C13 C12 H12A 110.1
P1 C12 H12A 110.1
C13 C12 H12B 110.1
P1 C12 H12B 110.1
H12A C12 H12B 108.4
C12 C13 P2 110.6(3)
C12 C13 H13A 109.5
P2 C13 H13A 109.5
C12 C13 H13B 109.5
P2 C13 H13B 109.5
H13A C13 H13B 108.1
C16 C14 C15 111.7(4)
C16 C14 P1 112.1(3)
C15 C14 P1 114.7(3)
C16 C14 H14 105.9
C15 C14 H14 105.9
P1 C14 H14 105.9
C14 C15 H15A 109.5
C14 C15 H15B 109.5
H15A C15 H15B 109.5
C14 C15 H15C 109.5
H15A C15 H15C 109.5
H15B C15 H15C 109.5
C14 C16 H16A 109.5
C14 C16 H16B 109.5
H16A C16 H16B 109.5
C14 C16 H16C 109.5
H16A C16 H16C 109.5
H16B C16 H16C 109.5
C19 C17 C18 111.6(4)
C19 C17 P1 110.0(3)
C18 C17 P1 114.4(3)
C19 C17 H17 106.8
C18 C17 H17 106.8
P1 C17 H17 106.8
C17 C18 H18A 109.5
C17 C18 H18B 109.5
H18A C18 H18B 109.5
C17 C18 H18C 109.5
H18A C18 H18C 109.5
H18B C18 H18C 109.5
C17 C19 H19A 109.5
C17 C19 H19B 109.5
H19A C19 H19B 109.5
C17 C19 H19C 109.5
H19A C19 H19C 109.5
H19B C19 H19C 109.5
C21 C20 C22 110.6(6)
C21 C20 P2 112.3(4)
C22 C20 P2 111.9(5)
C21 C20 H20 107.2
C22 C20 H20 107.2
P2 C20 H20 107.2
C25 C23 C24 109.9(10)
C25 C23 P2 111.9(8)
C24 C23 P2 108.6(10)
C25 C23 H23 108.8
C24 C23 H23 108.8
P2 C23 H23 108.8
C21' C20' C22' 109.8(12)
C21' C20' P2 111.9(9)
C22' C20' P2 102.2(12)
C21' C20' H20' 110.9
C22' C20' H20' 110.9
P2 C20' H20' 110.9
C25' C23' C24' 109.6(19)
C25' C23' P2 121.6(17)
C24' C23' P2 110(3)
C25' C23' H23' 104.5
C24' C23' H23' 104.5
P2 C23' H23' 104.5

loop_
_geom_bond_atom_site_label_1
_geom_bond_atom_site_label_2
_geom_bond_distance
Ni1 C1 1.872(4)
Ni1 C2 1.953(5)
Ni1 P2 2.1805(11)
Ni1 P1 2.1949(12)
P1 C12 1.819(4)
P1 C17 1.840(4)
P1 C14 1.850(4)
P2 C13 1.838(4)
P2 C23' 1.853(5)
P2 C23 1.854(4)
P2 C20' 1.854(5)
P2 C20 1.855(4)
C1 N1 1.138(5)
C2 C3 1.379(6)
C2 C10 1.409(7)
C3 C4 1.401(7)
C3 H3 0.9500
C4 C5 1.381(8)
C4 H4 0.9500
C5 C11 1.408(7)
C5 H5 0.9500
C6 C7 1.338(9)
C6 C11 1.404(7)
C6 H6 0.9500
C7 C8 1.420(9)
C7 H7 0.9500
C8 C9 1.350(7)
C8 H8 0.9500
C9 C10 1.446(7)
C9 H9 0.9500
C10 C11 1.431(6)
C12 C13 1.530(6)
C12 H12A 0.9900
C12 H12B 0.9900
C13 H13A 0.9900
C13 H13B 0.9900
C14 C16 1.517(6)
C14 C15 1.525(6)
C14 H14 1.0000
C15 H15A 0.9800
C15 H15B 0.9800
C15 H15C 0.9800
C16 H16A 0.9800
C16 H16B 0.9800
C16 H16C 0.9800
C17 C19 1.516(6)
C17 C18 1.532(6)
C17 H17 1.0000
C18 H18A 0.9800
C18 H18B 0.9800
C18 H18C 0.9800
C19 H19A 0.9800
C19 H19B 0.9800
C19 H19C 0.9800
C20 C21 1.530(9)
C20 C22 1.534(8)
C20 H20 1.0000
C21 H21A 0.9800
C21 H21B 0.9800
C21 H21C 0.9800
C22 H22A 0.9800
C22 H22B 0.9800
C22 H22C 0.9800
C23 C25 1.526(12)
C23 C24 1.537(9)
C23 H23 1.0000
C24 H24A 0.9800
C24 H24B 0.9800
C24 H24C 0.9800
C25 H25A 0.9800
C25 H25B 0.9800
C25 H25C 0.9800
C20' C21' 1.543(15)
C20' C22' 1.545(15)
C20' H20' 1.0000
C21' H21D 0.9800
C21' H21E 0.9800
C21' H21F 0.9800
C22' H22D 0.9800
C22' H22E 0.9800
C22' H22F 0.9800
C23' C25' 1.524(15)
C23' C24' 1.535(17)
C23' H23' 1.0000
C24' H24D 0.9800
C24' H24E 0.9800
C24' H24F 0.9800
C25' H25D 0.9800
C25' H25E 0.9800
C25' H25F 0.9800

loop_
_geom_torsion_atom_site_label_1
_geom_torsion_atom_site_label_2
_geom_torsion_atom_site_label_3
_geom_torsion_atom_site_label_4
_geom_torsion
C1 Ni1 P1 C12 167.29(19)
C2 Ni1 P1 C12 -157(12)
P2 Ni1 P1 C12 -19.27(15)
C1 Ni1 P1 C17 48.9(2)
C2 Ni1 P1 C17 85(12)
P2 Ni1 P1 C17 -137.67(18)
C1 Ni1 P1 C14 -76.37(19)
C2 Ni1 P1 C14 -41(12)
P2 Ni1 P1 C14 97.06(15)
C1 Ni1 P2 C13 67.7(11)
C2 Ni1 P2 C13 177.1(2)
P1 Ni1 P2 C13 -2.40(14)
C1 Ni1 P2 C23' -176.3(18)
C2 Ni1 P2 C23' -66.9(14)
P1 Ni1 P2 C23' 113.5(14)
C1 Ni1 P2 C23 -172.4(13)
C2 Ni1 P2 C23 -63.0(7)
P1 Ni1 P2 C23 117.5(7)
C1 Ni1 P2 C20' -57.1(12)
C2 Ni1 P2 C20' 52.3(5)
P1 Ni1 P2 C20' -127.2(5)
C1 Ni1 P2 C20 -42.0(11)
C2 Ni1 P2 C20 67.4(3)
P1 Ni1 P2 C20 -112.1(2)
C2 Ni1 C1 N1 -116(5)
P2 Ni1 C1 N1 -6(6)
P1 Ni1 C1 N1 64(5)
C1 Ni1 C2 C3 79.5(4)
P2 Ni1 C2 C3 -93.9(4)
P1 Ni1 C2 C3 44(12)
C1 Ni1 C2 C10 -96.7(4)
P2 Ni1 C2 C10 89.9(3)
P1 Ni1 C2 C10 -132(11)
C10 C2 C3 C4 -2.5(7)
Ni1 C2 C3 C4 -178.9(4)
C2 C3 C4 C5 1.1(8)
C3 C4 C5 C11 0.8(7)
C11 C6 C7 C8 0.0(8)
C6 C7 C8 C9 0.0(8)
C7 C8 C9 C10 -0.5(7)
C3 C2 C10 C11 2.0(6)
Ni1 C2 C10 C11 178.3(3)
C3 C2 C10 C9 -175.2(4)
Ni1 C2 C10 C9 1.1(6)
C8 C9 C10 C2 178.4(4)
C8 C9 C10 C11 1.0(7)
C7 C6 C11 C5 -177.5(5)
C7 C6 C11 C10 0.6(7)
C4 C5 C11 C6 177.0(5)
C4 C5 C11 C10 -1.2(7)
C2 C10 C11 C6 -178.4(4)
C9 C10 C11 C6 -1.1(6)
C2 C10 C11 C5 -0.2(6)
C9 C10 C11 C5 177.1(4)
C17 P1 C12 C13 165.8(3)
C14 P1 C12 C13 -79.5(3)
Ni1 P1 C12 C13 41.2(3)
P1 C12 C13 P2 -43.7(4)
C23' P2 C13 C12 -95.3(9)
C23 P2 C13 C12 -100.3(5)
C20' P2 C13 C12 148.4(6)
C20 P2 C13 C12 150.3(4)
Ni1 P2 C13 C12 28.5(3)
C12 P1 C14 C16 -153.9(3)
C17 P1 C14 C16 -40.9(4)
Ni1 P1 C14 C16 88.5(3)
C12 P1 C14 C15 -25.2(4)
C17 P1 C14 C15 87.8(4)
Ni1 P1 C14 C15 -142.8(3)
C12 P1 C17 C19 -73.5(4)
C14 P1 C17 C19 173.5(3)
Ni1 P1 C17 C19 46.1(4)
C12 P1 C17 C18 53.0(4)
C14 P1 C17 C18 -60.0(4)
Ni1 P1 C17 C18 172.6(3)
C13 P2 C20 C21 158.7(5)
C23 P2 C20 C21 50.8(9)
Ni1 P2 C20 C21 -85.5(5)
C13 P2 C20 C22 -76.2(5)
C23 P2 C20 C22 175.8(8)
Ni1 P2 C20 C22 39.6(5)
C13 P2 C23 C25 -57.9(11)
C20 P2 C23 C25 45.4(12)
Ni1 P2 C23 C25 -179.8(8)
C13 P2 C23 C24 63.6(11)
C20 P2 C23 C24 166.8(9)
Ni1 P2 C23 C24 -58.4(13)
C13 P2 C20' C21' 48.5(12)
C23' P2 C20' C21' -65.7(17)
Ni1 P2 C20' C21' 169.5(9)
C13 P2 C20' C22' -68.8(10)
C23' P2 C20' C22' 177.0(16)
Ni1 P2 C20' C22' 52.1(10)
C13 P2 C23' C25' -85(3)
C20' P2 C23' C25' 37(3)
Ni1 P2 C23' C25' 156(2)
C13 P2 C23' C24' 46(2)
Ni1 P2 C23' C24' -73(3)
